data_7101038
loop_
_publ_author_name
'Xiaoju Li'
'Rong Cao'
'Zhengang Guo'
'Jian Lu'

_publ_section_title
;
Hydroxyl-Directed Dinitration of Carboxylate Ligands
Mediated by Lead and Nickel Nitrates
and Preparation of Pb/Ni Heterometallic Complexes
under Hydrothermal Conditions
;
_journal_name_full 'Chemical Communications'
_journal_paper_doi 10.1039/b600684a
_journal_year 2006
_chemical_formula_sum 'C7 H4.5 N2 O8.25 Pb'
_chemical_formula_weight 455.82
_space_group_IT_number 56
_symmetry_cell_setting orthorhombic
_symmetry_space_group_name_Hall '-P 2ab 2ac'
_symmetry_space_group_name_H-M 'P c c n'
_cell_angle_alpha 90.00
_cell_angle_beta 90.00
_cell_angle_gamma 90.00
_cell_formula_units_Z 8
_cell_length_a 12.125(3)
_cell_length_b 23.399(5)
_cell_length_c 7.0102(14)
_cell_measurement_temperature 293(2)
_cell_volume 1988.8(7)
_diffrn_ambient_temperature 293(2)
_exptl_crystal_density_diffrn 3.045
_cod_depositor_comments
;
The following automatic conversions were performed:
'_symmetry_cell_setting' value 'Orthorhombic' changed to 'orthorhombic'
according to '/home/saulius/struct/CIF-dictionaries/cif_core.dic'
dictionary named 'cif_core.dic' version 2.4.1 from 2010-06-29.

Automatic conversion script
Id: cif_fix_enum 1527 2010-12-29 10:47:43Z saulius 
;
_cod_original_formula_sum 'C7 H4.50 N2 O8.25 Pb'
_cod_database_code 7101038

loop_
_symmetry_equiv_pos_as_xyz
'x, y, z'
'-x+1/2, -y+1/2, z'
'x+1/2, -y, -z+1/2'
'-x, y+1/2, -z+1/2'
'-x, -y, -z'
'x-1/2, y-1/2, -z'
'-x-1/2, y, z-1/2'
'x, -y-1/2, z-1/2'

loop_
_atom_site_label
_atom_site_type_symbol
_atom_site_fract_x
_atom_site_fract_y
_atom_site_fract_z
_atom_site_U_iso_or_equiv
_atom_site_adp_type
_atom_site_occupancy
_atom_site_symmetry_multiplicity
_atom_site_calc_flag
_atom_site_refinement_flags
_atom_site_disorder_assembly
_atom_site_disorder_group
Pb Pb 0.834847(14) 0.425853(7) 0.03684(3) 0.02461(9) Uani 1 1 d . . .
O1 O 0.7267(3) 0.49640(13) -0.1881(6) 0.0327(9) Uani 1 1 d . . .
O2 O 0.3489(3) 0.59503(19) -0.1644(7) 0.0468(11) Uani 1 1 d . . .
O3 O 0.3742(3) 0.61901(15) 0.1345(5) 0.0387(9) Uani 1 1 d . . .
O4 O 0.4694(3) 0.72040(18) -0.0164(7) 0.0586(14) Uani 1 1 d . . .
O5 O 0.6215(3) 0.74025(15) 0.1339(7) 0.0576(14) Uani 1 1 d . . .
O6 O 0.9345(3) 0.63086(17) -0.0512(6) 0.0449(12) Uani 1 1 d . . .
O7 O 0.9226(3) 0.54025(15) -0.0925(6) 0.0418(10) Uani 1 1 d . . .
N1 N 0.5627(4) 0.70804(18) 0.0397(7) 0.0345(11) Uani 1 1 d . . .
N2 N 0.8787(3) 0.58745(18) -0.0749(6) 0.0267(10) Uani 1 1 d . . .
C1 C 0.4093(4) 0.60873(19) -0.0283(7) 0.0221(10) Uani 1 1 d . . .
C2 C 0.5317(3) 0.60780(19) -0.0606(6) 0.0197(10) Uani 1 1 d . . .
C3 C 0.6041(4) 0.6521(2) -0.0134(7) 0.0240(10) Uani 1 1 d . . .
C4 C 0.7175(4) 0.6447(2) -0.0178(7) 0.0241(11) Uani 1 1 d . . .
H4A H 0.7644 0.6743 0.0169 0.029 Uiso 1 1 calc R . .
C5 C 0.7600(4) 0.5923(2) -0.0749(8) 0.0230(10) Uani 1 1 d . . .
C6 C 0.6915(4) 0.54529(18) -0.1305(7) 0.0213(10) Uani 1 1 d . . .
C7 C 0.5767(4) 0.55667(19) -0.1201(7) 0.0238(10) Uani 1 1 d . . .
H7A H 0.5285 0.5277 -0.1559 0.029 Uiso 1 1 calc R . .
OW1 O 0.8200(9) 0.3172(5) 0.0614(16) 0.053(3) Uani 0.50 1 d P . .
OW1' O 0.8281(9) 0.3152(4) -0.0605(15) 0.047(3) Uani 0.50 1 d P . .
OW2 O 0.2500 0.7500 0.2382(18) 0.055(3) Uani 0.50 2 d SP . .

loop_
_atom_site_aniso_label
_atom_site_aniso_U_11
_atom_site_aniso_U_22
_atom_site_aniso_U_33
_atom_site_aniso_U_23
_atom_site_aniso_U_13
_atom_site_aniso_U_12
Pb 0.01860(12) 0.02905(13) 0.02618(15) -0.00027(7) 0.00076(8) 0.00075(6)
O1 0.0307(18) 0.0238(17) 0.044(2) -0.0099(16) -0.0069(17) 0.0067(14)
O2 0.0196(16) 0.078(3) 0.042(3) -0.026(2) -0.0018(18) -0.0036(18)
O3 0.0290(17) 0.055(2) 0.033(3) 0.0079(18) 0.0062(18) 0.0050(17)
O4 0.034(2) 0.034(2) 0.107(4) -0.004(2) 0.001(2) 0.0154(19)
O5 0.050(2) 0.034(2) 0.088(4) -0.028(2) 0.011(3) -0.0122(19)
O6 0.0192(18) 0.037(2) 0.078(4) -0.0074(19) 0.0024(19) -0.0086(16)
O7 0.0250(17) 0.031(2) 0.070(3) -0.0037(19) 0.003(2) 0.0065(15)
N1 0.025(2) 0.026(2) 0.053(3) -0.0013(19) 0.013(2) -0.0012(18)
N2 0.0181(19) 0.032(2) 0.030(3) 0.0025(19) -0.0014(19) 0.0027(17)
C1 0.019(2) 0.019(2) 0.029(3) 0.0008(19) 0.001(2) -0.0022(18)
C2 0.015(2) 0.026(2) 0.018(3) 0.0012(18) 0.0008(18) -0.0006(17)
C3 0.020(2) 0.021(2) 0.030(3) 0.0005(19) 0.005(2) 0.0029(18)
C4 0.023(2) 0.024(2) 0.025(3) 0.0018(19) -0.001(2) -0.0039(19)
C5 0.017(2) 0.023(2) 0.029(3) 0.000(2) 0.002(2) 0.0018(18)
C6 0.021(2) 0.024(2) 0.019(3) -0.0010(19) -0.001(2) 0.0028(18)
C7 0.019(2) 0.024(2) 0.029(3) -0.003(2) 0.002(2) -0.0023(18)
OW1 0.052(6) 0.037(5) 0.071(8) -0.016(6) -0.024(7) 0.001(4)
OW1' 0.057(6) 0.024(4) 0.058(7) 0.000(5) 0.009(6) 0.014(4)
OW2 0.071(9) 0.046(7) 0.047(8) 0.000 0.000 -0.001(5)

loop_
_geom_bond_atom_site_label_1
_geom_bond_atom_site_label_2
_geom_bond_distance
_geom_bond_site_symmetry_2
_geom_bond_publ_flag
Pb O2 2.450(4) 5_665 ?
Pb OW1 2.554(11) . ?
Pb O3 2.577(4) 3_565 ?
Pb O1 2.633(3) . ?
Pb O1 2.646(3) 7_756 ?
Pb O2 2.662(5) 3_564 ?
Pb OW1' 2.680(10) . ?
O1 C6 1.286(5) . ?
O1 Pb 2.646(3) 7_755 ?
O2 C1 1.244(6) . ?
O2 Pb 2.450(4) 5_665 ?
O2 Pb 2.662(5) 3_464 ?
O3 C1 1.241(6) . ?
O3 Pb 2.577(4) 3_465 ?
O4 N1 1.231(6) . ?
O5 N1 1.230(6) . ?
O6 N2 1.232(5) . ?
O7 N2 1.232(5) . ?
N1 C3 1.450(6) . ?
N2 C5 1.444(6) . ?
C1 C2 1.501(6) . ?
C2 C7 1.380(6) . ?
C2 C3 1.398(6) . ?
C3 C4 1.386(7) . ?
C4 C5 1.389(7) . ?
C4 H4A 0.9300 . ?
C5 C6 1.431(6) . ?
C6 C7 1.419(6) . ?
C7 H7A 0.9300 . ?
OW1 OW1' 0.862(13) . ?
